data_4003970
loop_
_publ_author_name
'Denis, Paul-Henry'
'Mertens, Martijn'
'Van Gompel, Wouter T. M.'
'Van Hecke, Kristof'
'Ruttens, Bart'
'D&#x2019;Haen, Jan'
'Lutsen, Laurence'
'Vanderzande, Dirk'

_publ_section_title
;
 Directing the Self-Assembly of Conjugated Organic Ammonium Cations in
 Low-Dimensional Perovskites by Halide Substitution
;
_journal_name_full 'Chemistry of Materials'
_journal_paper_doi 10.1021/acs.chemmater.1c01221
_journal_year 2021
_chemical_formula_moiety '2(C11 H14 N S2),  Br4 Pb'
_chemical_formula_sum 'C22 H28 Br4 N2 Pb S4'
_chemical_formula_weight 975.50
_space_group_crystal_system monoclinic
_space_group_IT_number 14
_space_group_name_Hall '-P 2ybc'
_space_group_name_H-M_alt 'P 1 21/c 1'
_atom_sites_solution_hydrogens geom
_atom_sites_solution_primary direct
_audit_creation_date 2020-07-13
_audit_creation_method
;
Olex2 1.2
(compiled May 18 2018 14:05:52 for OlexSys, GUI svn.r5506)
;
_cell_angle_alpha 90
_cell_angle_beta 91.330(2)
_cell_angle_gamma 90
_cell_formula_units_Z 2
_cell_length_a 23.5063(5)
_cell_length_b 7.7046(2)
_cell_length_c 8.2879(2)
_cell_measurement_reflns_used 16284
_cell_measurement_temperature 100(1)
_cell_measurement_theta_max 29.4240
_cell_measurement_theta_min 3.4440
_cell_volume 1500.59(6)
_computing_cell_refinement 'CrysAlisPro 1.171.40.67a (Rigaku OD, 2019)'
_computing_data_collection 'CrysAlisPro 1.171.40.67a (Rigaku OD, 2019)'
_computing_data_reduction 'CrysAlisPro 1.171.40.67a (Rigaku OD, 2019)'
_computing_molecular_graphics 'Olex2 (Dolomanov et al., 2009)'
_computing_publication_material 'Olex2 (Dolomanov et al., 2009)'
_computing_structure_refinement 'ShelXL (Sheldrick, 2015)'
_computing_structure_solution 'ShelXS (Sheldrick, 2008)'
_diffrn_ambient_environment N~2~
_diffrn_ambient_temperature 100(1)
_diffrn_detector 'CCD plate'
_diffrn_detector_area_resol_mean 10.4839
_diffrn_detector_type Atlas
_diffrn_measured_fraction_theta_full 0.999
_diffrn_measured_fraction_theta_max 0.934
_diffrn_measurement_details
;
List of Runs (angles in degrees, time in seconds):

  # Type    Start    End  Width  t~exp~   \w     \q     \k     \f   Frames
--------------------------------------------------------------------------
  1  \w    -18.00  83.00   1.00   25.00    --   10.33  57.00-120.00  101
  2  \w    -15.00  51.00   1.00   25.00    --   10.33 -99.00  60.00   66
  3  \w    -64.00  35.00   1.00   25.00    --   10.33 -38.00  90.00   99
  4  \w    -18.00  83.00   1.00   25.00    --   10.33  57.00   0.00  101
  5  \w    -15.00  30.00   1.00   25.00    --  -11.26 -99.00   0.00   45
  6  \w    -42.00  43.00   1.00   25.00    --   10.33 -77.00-120.00   85
  7  \w    -42.00  43.00   1.00   25.00    --   10.33 -77.00-150.00   85
  8  \w    -64.00  35.00   1.00   25.00    --   10.33 -38.00 -90.00   99
  9  \w    -15.00  38.00   1.00   25.00    --   10.33 -99.00   0.00   53
 10  \w    -15.00  30.00   1.00   25.00    --  -11.26 -99.00  60.00   45
;
_diffrn_measurement_device 'four-circle diffractometer'
_diffrn_measurement_device_type 'SuperNova, Dual, Cu at home/near, Atlas'
_diffrn_measurement_method '\w scans'
_diffrn_orient_matrix_type 'CrysAlisPro convention (1999,Acta A55,543-557)'
_diffrn_orient_matrix_UB_11 -0.0015434000
_diffrn_orient_matrix_UB_12 -0.0868477000
_diffrn_orient_matrix_UB_13 -0.0281353000
_diffrn_orient_matrix_UB_21 0.0298424000
_diffrn_orient_matrix_UB_22 -0.0086933000
_diffrn_orient_matrix_UB_23 0.0119330000
_diffrn_orient_matrix_UB_31 -0.0042610000
_diffrn_orient_matrix_UB_32 -0.0292389000
_diffrn_orient_matrix_UB_33 0.0799717000
_diffrn_radiation_monochromator mirror
_diffrn_radiation_probe x-ray
_diffrn_radiation_type MoK\a
_diffrn_radiation_wavelength 0.71073
_diffrn_reflns_av_R_equivalents 0.0595
_diffrn_reflns_av_unetI/netI 0.0320
_diffrn_reflns_Laue_measured_fraction_full 0.999
_diffrn_reflns_Laue_measured_fraction_max 0.934
_diffrn_reflns_limit_h_max 32
_diffrn_reflns_limit_h_min -32
_diffrn_reflns_limit_k_max 10
_diffrn_reflns_limit_k_min -10
_diffrn_reflns_limit_l_max 11
_diffrn_reflns_limit_l_min -11
_diffrn_reflns_number 32056
_diffrn_reflns_point_group_measured_fraction_full 0.999
_diffrn_reflns_point_group_measured_fraction_max 0.934
_diffrn_reflns_theta_full 25.242
_diffrn_reflns_theta_max 29.755
_diffrn_reflns_theta_min 2.600
_diffrn_source 'micro-focus sealed X-ray tube'
_diffrn_source_type 'SuperNova (Mo) X-ray Source'
_exptl_absorpt_coefficient_mu 11.241
_exptl_absorpt_correction_T_max 0.905
_exptl_absorpt_correction_T_min 0.336
_exptl_absorpt_correction_type gaussian
_exptl_absorpt_process_details
;
CrysAlisPro 1.171.40.67a (Rigaku Oxford Diffraction, 2019)
Numerical absorption correction based on gaussian integration over
			a multifaceted crystal model
Empirical absorption correction using spherical harmonics,
 implemented in SCALE3 ABSPACK scaling algorithm.
;
_exptl_crystal_colour 'clear colourless'
_exptl_crystal_colour_lustre clear
_exptl_crystal_colour_primary colourless
_exptl_crystal_density_diffrn 2.159
_exptl_crystal_description plate
_exptl_crystal_F_000 920
_exptl_crystal_size_max 0.352
_exptl_crystal_size_mid 0.217
_exptl_crystal_size_min 0.129
_refine_diff_density_max 1.180
_refine_diff_density_min -0.975
_refine_diff_density_rms 0.140
_refine_ls_extinction_method none
_refine_ls_goodness_of_fit_ref 1.055
_refine_ls_hydrogen_treatment constr
_refine_ls_matrix_type full
_refine_ls_number_parameters 192
_refine_ls_number_reflns 4001
_refine_ls_number_restraints 178
_refine_ls_restrained_S_all 1.445
_refine_ls_R_factor_all 0.0353
_refine_ls_R_factor_gt 0.0281
_refine_ls_shift/su_max 0.001
_refine_ls_shift/su_mean 0.000
_refine_ls_structure_factor_coef Fsqd
_refine_ls_weighting_details 'w=1/[\s^2^(Fo^2^)+(0.0345P)^2^+1.6935P] where P=(Fo^2^+2Fc^2^)/3'
_refine_ls_weighting_scheme calc
_refine_ls_wR_factor_gt 0.0661
_refine_ls_wR_factor_ref 0.0706
_reflns_Friedel_coverage 0.000
_reflns_number_gt 3510
_reflns_number_total 4001
_reflns_threshold_expression 'I > 2\s(I)'
_cod_data_source_file cm1c01221_si_002.cif
_cod_data_source_block dvdz017
_cod_database_code 4003970
_shelx_shelxl_version_number 2018/3
_chemical_oxdiff_formula 'C22 H28 Br4 N2 Pb S4'
_shelx_space_group_comment
;
The symmetry employed for this shelxl refinement is uniquely defined
by the following loop, which should always be used as a source of
symmetry information in preference to the above space-group names.
They are only intended as comments.
;
_reflns_odcompleteness_completeness 99.94
_reflns_odcompleteness_iscentric 1
_reflns_odcompleteness_theta 26.32
_olex2_refinement_description
;
1. Fixed Uiso
 At 1.2 times of:
  All C(H) groups, All C(H,H) groups, All N(H,H,H,H,H,H) groups
2. Restrained distances
 S1A-C4A = S1A-C1A
 1.726 with sigma of 0.01
 C4A-C3A
 1.368 with sigma of 0.01
 C1A-C2A
 1.36 with sigma of 0.01
 C2A-C3A
 1.411 with sigma of 0.01
 S2A-C5A = S2A-C8A
 1.726 with sigma of 0.01
 C5A-C6A
 1.368 with sigma of 0.01
 C8A-C7A
 1.36 with sigma of 0.01
 C7A-C6A
 1.411 with sigma of 0.01
 S1B-C4B = S1B-C1B
 1.726 with sigma of 0.01
 C4B-C3B
 1.368 with sigma of 0.01
 C1B-C2B
 1.36 with sigma of 0.01
 C2B-C3B
 1.411 with sigma of 0.01
 S2B-C5B = S2B-C8B
 1.726 with sigma of 0.01
 C5B-C6B
 1.368 with sigma of 0.01
 C8B-C7B
 1.36 with sigma of 0.01
 C7B-C6B
 1.411 with sigma of 0.01
 S1A-C3A
 2.553 with sigma of 0.02
 C4A-C2A
 2.32 with sigma of 0.02
 C3A-C1A
 2.317 with sigma of 0.02
 C2A-S1A
 2.548 with sigma of 0.02
 C1A-C4A
 2.483 with sigma of 0.02
 S2A-C6A
 2.553 with sigma of 0.02
 C5A-C7A
 2.32 with sigma of 0.02
 C7A-C8A
 2.317 with sigma of 0.02
 C7A-S2A
 2.548 with sigma of 0.02
 C8A-C5A
 2.483 with sigma of 0.02
 S1B-C3B
 2.553 with sigma of 0.02
 C4B-C2B
 2.32 with sigma of 0.02
 C3B-C1B
 2.317 with sigma of 0.02
 C2B-S1B
 2.548 with sigma of 0.02
 C1B-C4B
 2.483 with sigma of 0.02
 S2B-C6B
 2.553 with sigma of 0.02
 C5B-C7B
 2.32 with sigma of 0.02
 C7B-C8B
 2.317 with sigma of 0.02
 C7B-S2B
 2.548 with sigma of 0.02
 C8B-C5B
 2.483 with sigma of 0.02
3. Restrained planarity
 S1A, C1A, C2A, C3A, C4A
 with sigma of 0.01
 S2A, C5A, C6A, C7A, C8A
 with sigma of 0.01
 S1B, C1B, C2B, C3B, C4B
 with sigma of 0.01
 S2B, C5B, C6B, C7B, C8B
 with sigma of 0.01
4. Uiso/Uaniso restraints and constraints
Uanis(C1A) = Uanis(C1B)
Uanis(C2A) = Uanis(C2B)
Uanis(C3A) = Uanis(C3B)
Uanis(C4A) = Uanis(C4B)
Uanis(C5A) = Uanis(C5B)
Uanis(C6A) = Uanis(C6B)
Uanis(C7A) = Uanis(C7B)
Uanis(C8A) = Uanis(C8B)
Uanis(S1A) = Uanis(S1B)
Uanis(S2A) = Uanis(S2B)
Uanis(C9A) = Uanis(C9B)
Uanis(C10A) = Uanis(C10B)
Uanis(C11A) = Uanis(C11B)
5. Rigid body (RIGU) restrains
 S1A, S2A, C1A, C2A, C3A, C4A, C5A, C6A, C7A, C8A
 with sigma for 1-2 distances of 0.003 and sigma for 1-3 distances of 0.003
 S1B, S2B, C1B, C2B, C3B, C4B, C5B, C6B, C7B, C8B
 with sigma for 1-2 distances of 0.003 and sigma for 1-3 distances of 0.003
6. Others
 Sof(H1BD)=Sof(H1BE)=Sof(H1BF)=Sof(S1B)=Sof(S2B)=Sof(C1B)=Sof(C2B)=Sof(H2B)=
 Sof(C3B)=Sof(H3B)=Sof(C4B)=Sof(C5B)=Sof(C6B)=Sof(H6B)=Sof(C7B)=Sof(H7B)=
 Sof(C8B)=Sof(H8B)=Sof(C9B)=Sof(H9BA)=Sof(H9BB)=Sof(C10B)=Sof(H10C)=Sof(H10D)=
 Sof(C11B)=Sof(H11C)=Sof(H11D)=1-FVAR(1)
 Sof(H1AA)=Sof(H1AB)=Sof(H1AC)=Sof(S1A)=Sof(S2A)=Sof(C1A)=Sof(C2A)=Sof(H2A)=
 Sof(C3A)=Sof(H3A)=Sof(C4A)=Sof(C5A)=Sof(C6A)=Sof(H6A)=Sof(C7A)=Sof(H7A)=
 Sof(C8A)=Sof(H8A)=Sof(C9A)=Sof(H9AA)=Sof(H9AB)=Sof(C10A)=Sof(H10A)=Sof(H10B)=
 Sof(C11A)=Sof(H11A)=Sof(H11B)=FVAR(1)
7.a Secondary CH2 refined with riding coordinates:
 C9A(H9AA,H9AB), C10A(H10A,H10B), C11A(H11A,H11B), C9B(H9BA,H9BB), C10B(H10C,
 H10D), C11B(H11C,H11D)
7.b Aromatic/amide H refined with riding coordinates:
 C2A(H2A), C3A(H3A), C6A(H6A), C7A(H7A), C8A(H8A), C2B(H2B), C3B(H3B),
 C6B(H6B), C7B(H7B), C8B(H8B)
7.c Idealised Me refined as rotating group:
 N1(H1AA,H1AB,H1AC), N1(H1BD,H1BE,H1BF)
;
_olex2_exptl_crystal_mounting_method 'mounted on a LithoLoop'
_olex2_submission_special_instructions 'No special instructions were received'
_oxdiff_exptl_absorpt_empirical_details
;
Empirical correction (ABSPACK) includes:
- Absorption correction using spherical harmonics
- Frame scaling
- B-factor correction
;
_oxdiff_exptl_absorpt_empirical_full_max 2.499
_oxdiff_exptl_absorpt_empirical_full_min 0.406

loop_
_space_group_symop_operation_xyz
'x, y, z'
'-x, y+1/2, -z+1/2'
'-x, -y, -z'
'x, -y-1/2, z-1/2'

loop_
_atom_site_label
_atom_site_type_symbol
_atom_site_fract_x
_atom_site_fract_y
_atom_site_fract_z
_atom_site_U_iso_or_equiv
_atom_site_adp_type
_atom_site_occupancy
_atom_site_site_symmetry_order
_atom_site_calc_flag
_atom_site_refinement_flags_posn
_atom_site_refinement_flags_adp
_atom_site_refinement_flags_occupancy
_atom_site_disorder_assembly
_atom_site_disorder_group
Pb1 Pb 0.500000 0.500000 0.000000 0.02113(7) Uani 1 2 d S T P . .
Br2 Br 0.37647(2) 0.58161(5) -0.03312(5) 0.03388(10) Uani 1 1 d . . . . .
Br3 Br 0.47530(2) 0.31809(5) 0.30810(4) 0.03199(10) Uani 1 1 d . . . . .
N1 N 0.38742(17) 0.5005(4) 0.5732(5) 0.0379(9) Uani 1 1 d . . . . .
H1AA H 0.385828 0.613022 0.539934 0.045 Uiso 0.5423(19) 1 calc GR . . A 1
H1AB H 0.420697 0.452122 0.541762 0.045 Uiso 0.5423(19) 1 calc GR . . A 1
H1AC H 0.385513 0.496305 0.682654 0.045 Uiso 0.5423(19) 1 calc GR . . A 1
H1BD H 0.409006 0.448233 0.497484 0.045 Uiso 0.4577(19) 1 calc GR . . A 2
H1BE H 0.403233 0.481722 0.672921 0.045 Uiso 0.4577(19) 1 calc GR . . A 2
H1BF H 0.385825 0.616651 0.553542 0.045 Uiso 0.4577(19) 1 calc GR . . A 2
S1A S 0.15180(13) 0.3998(4) 0.2447(3) 0.0441(5) Uani 0.5423(19) 1 d D U . A 1
S2A S 0.13695(16) 0.6172(4) -0.2428(4) 0.0806(8) Uani 0.5423(19) 1 d D U . A 1
C1A C 0.2169(3) 0.4629(8) 0.3252(9) 0.0361(13) Uani 0.5423(19) 1 d D U . A 1
C2A C 0.2458(3) 0.5606(8) 0.2183(8) 0.0393(14) Uani 0.5423(19) 1 d D U . A 1
H2A H 0.282581 0.607989 0.239154 0.047 Uiso 0.5423(19) 1 calc R . . A 1
C3A C 0.2144(3) 0.5834(8) 0.0713(9) 0.0352(13) Uani 0.5423(19) 1 d D U . A 1
H3A H 0.228500 0.649212 -0.016053 0.042 Uiso 0.5423(19) 1 calc R . . A 1
C4A C 0.1631(3) 0.5053(8) 0.0645(8) 0.0378(15) Uani 0.5423(19) 1 d D U . A 1
C5A C 0.1204(4) 0.5052(9) -0.0708(9) 0.0445(16) Uani 0.5423(19) 1 d D U . A 1
C6A C 0.0677(4) 0.4248(10) -0.0774(10) 0.0444(15) Uani 0.5423(19) 1 d D U . A 1
H6A H 0.052493 0.357985 0.007730 0.053 Uiso 0.5423(19) 1 calc R . . A 1
C7A C 0.0398(4) 0.4545(13) -0.2257(11) 0.070(2) Uani 0.5423(19) 1 d D U . A 1
H7A H 0.003059 0.409900 -0.252199 0.084 Uiso 0.5423(19) 1 calc R . . A 1
C8A C 0.0734(4) 0.5637(13) -0.3386(11) 0.080(3) Uani 0.5423(19) 1 d D U . A 1
H8A H 0.061817 0.597647 -0.444505 0.096 Uiso 0.5423(19) 1 calc R . . A 1
C9A C 0.2314(3) 0.4065(11) 0.4964(10) 0.0408(14) Uani 0.5423(19) 1 d . . . A 1
H9AA H 0.235482 0.278658 0.498760 0.049 Uiso 0.5423(19) 1 calc R . . A 1
H9AB H 0.199419 0.437675 0.566512 0.049 Uiso 0.5423(19) 1 calc R . . A 1
C10A C 0.2861(4) 0.4888(10) 0.5649(11) 0.0372(13) Uani 0.5423(19) 1 d . . . A 1
H10A H 0.286107 0.613819 0.537287 0.045 Uiso 0.5423(19) 1 calc R . . A 1
H10B H 0.286219 0.479145 0.684014 0.045 Uiso 0.5423(19) 1 calc R . . A 1
C11A C 0.3405(4) 0.4061(12) 0.5025(11) 0.0345(15) Uani 0.5423(19) 1 d . . . A 1
H11A H 0.342527 0.282349 0.534307 0.041 Uiso 0.5423(19) 1 calc R . . A 1
H11B H 0.341198 0.413412 0.383339 0.041 Uiso 0.5423(19) 1 calc R . . A 1
S1B S 0.14262(16) 0.3952(5) 0.1741(4) 0.0441(5) Uani 0.4577(19) 1 d D U . A 2
S2B S 0.0988(2) 0.6189(5) -0.2966(5) 0.0806(8) Uani 0.4577(19) 1 d D U . A 2
C1B C 0.2112(3) 0.4589(10) 0.2262(9) 0.0361(13) Uani 0.4577(19) 1 d D U . A 2
C2B C 0.2320(4) 0.5554(10) 0.1035(10) 0.0393(14) Uani 0.4577(19) 1 d D U . A 2
H2B H 0.269170 0.603630 0.107666 0.047 Uiso 0.4577(19) 1 calc R . . A 2
C3B C 0.1954(3) 0.5789(9) -0.0280(9) 0.0352(13) Uani 0.4577(19) 1 d D U . A 2
H3B H 0.205131 0.643251 -0.121119 0.042 Uiso 0.4577(19) 1 calc R . . A 2
C4B C 0.1435(4) 0.4997(9) -0.0101(10) 0.0378(15) Uani 0.4577(19) 1 d D U . A 2
C5B C 0.0948(4) 0.4964(10) -0.1220(10) 0.0445(16) Uani 0.4577(19) 1 d D U . A 2
C6B C 0.0447(4) 0.4048(12) -0.1141(12) 0.0444(15) Uani 0.4577(19) 1 d D U . A 2
H6B H 0.035541 0.331090 -0.026613 0.053 Uiso 0.4577(19) 1 calc R . . A 2
C7B C 0.0082(5) 0.4318(15) -0.2494(12) 0.070(2) Uani 0.4577(19) 1 d D U . A 2
H7B H -0.028037 0.378975 -0.263864 0.084 Uiso 0.4577(19) 1 calc R . . A 2
C8B C 0.0340(4) 0.5542(14) -0.3674(13) 0.080(3) Uani 0.4577(19) 1 d D U . A 2
H8B H 0.016695 0.590118 -0.466594 0.096 Uiso 0.4577(19) 1 calc R . . A 2
C9B C 0.2372(4) 0.4043(14) 0.3835(12) 0.0408(14) Uani 0.4577(19) 1 d . . . A 2
H9BA H 0.236684 0.276061 0.390959 0.049 Uiso 0.4577(19) 1 calc R . . A 2
H9BB H 0.214335 0.450983 0.472490 0.049 Uiso 0.4577(19) 1 calc R . . A 2
C10B C 0.2987(4) 0.4691(12) 0.4026(12) 0.0372(13) Uani 0.4577(19) 1 d . . . A 2
H10C H 0.321749 0.418047 0.316205 0.045 Uiso 0.4577(19) 1 calc R . . A 2
H10D H 0.299219 0.596798 0.389419 0.045 Uiso 0.4577(19) 1 calc R . . A 2
C11B C 0.3254(5) 0.4225(15) 0.5656(13) 0.0345(15) Uani 0.4577(19) 1 d . . . A 2
H11C H 0.326941 0.294875 0.578497 0.041 Uiso 0.4577(19) 1 calc R . . A 2
H11D H 0.302541 0.471314 0.653508 0.041 Uiso 0.4577(19) 1 calc R . . A 2

loop_
_atom_site_aniso_label
_atom_site_aniso_U_11
_atom_site_aniso_U_22
_atom_site_aniso_U_33
_atom_site_aniso_U_23
_atom_site_aniso_U_13
_atom_site_aniso_U_12
Pb1 0.02577(11) 0.02122(10) 0.01652(10) 0.00108(6) 0.00298(7) 0.00152(6)
Br2 0.02629(19) 0.0362(2) 0.0393(2) -0.00194(16) 0.00297(15) 0.00301(15)
Br3 0.0477(2) 0.02629(18) 0.02218(17) 0.00689(13) 0.00530(15) -0.00104(15)
N1 0.036(2) 0.034(2) 0.043(2) -0.0007(14) -0.0030(17) 0.0033(13)
S1A 0.0437(11) 0.0431(7) 0.0456(16) 0.0058(14) 0.0018(13) -0.0093(7)
S2A 0.104(2) 0.0680(13) 0.0679(16) 0.0231(12) -0.0349(13) -0.0273(14)
C1A 0.032(3) 0.036(3) 0.040(3) 0.004(3) 0.002(3) -0.002(2)
C2A 0.040(3) 0.036(3) 0.042(3) 0.001(3) 0.010(2) -0.007(3)
C3A 0.040(3) 0.029(3) 0.037(3) 0.005(3) 0.007(2) 0.000(2)
C4A 0.045(3) 0.028(3) 0.041(4) -0.007(3) 0.003(2) 0.001(2)
C5A 0.051(5) 0.037(3) 0.046(4) -0.003(3) -0.005(3) 0.004(3)
C6A 0.048(4) 0.043(3) 0.042(4) -0.013(3) -0.001(3) 0.003(3)
C7A 0.069(6) 0.073(5) 0.066(5) -0.011(4) -0.018(4) -0.004(5)
C8A 0.096(8) 0.082(5) 0.061(5) 0.000(4) -0.037(5) -0.025(6)
C9A 0.031(3) 0.053(4) 0.039(3) 0.003(3) 0.006(3) -0.014(3)
C10A 0.031(3) 0.042(3) 0.039(3) -0.002(2) 0.004(3) -0.004(2)
C11A 0.031(4) 0.030(3) 0.042(5) -0.009(4) 0.009(3) 0.000(3)
S1B 0.0437(11) 0.0431(7) 0.0456(16) 0.0058(14) 0.0018(13) -0.0093(7)
S2B 0.104(2) 0.0680(13) 0.0679(16) 0.0231(12) -0.0349(13) -0.0273(14)
C1B 0.032(3) 0.036(3) 0.040(3) 0.004(3) 0.002(3) -0.002(2)
C2B 0.040(3) 0.036(3) 0.042(3) 0.001(3) 0.010(2) -0.007(3)
C3B 0.040(3) 0.029(3) 0.037(3) 0.005(3) 0.007(2) 0.000(2)
C4B 0.045(3) 0.028(3) 0.041(4) -0.007(3) 0.003(2) 0.001(2)
C5B 0.051(5) 0.037(3) 0.046(4) -0.003(3) -0.005(3) 0.004(3)
C6B 0.048(4) 0.043(3) 0.042(4) -0.013(3) -0.001(3) 0.003(3)
C7B 0.069(6) 0.073(5) 0.066(5) -0.011(4) -0.018(4) -0.004(5)
C8B 0.096(8) 0.082(5) 0.061(5) 0.000(4) -0.037(5) -0.025(6)
C9B 0.031(3) 0.053(4) 0.039(3) 0.003(3) 0.006(3) -0.014(3)
C10B 0.031(3) 0.042(3) 0.039(3) -0.002(2) 0.004(3) -0.004(2)
C11B 0.031(4) 0.030(3) 0.042(5) -0.009(4) 0.009(3) 0.000(3)

loop_
_atom_type_symbol
_atom_type_description
_atom_type_scat_dispersion_real
_atom_type_scat_dispersion_imag
_atom_type_scat_source
C C 0.0033 0.0016 'International Tables Vol C Tables 4.2.6.8 and 6.1.1.4'
H H 0.0000 0.0000 'International Tables Vol C Tables 4.2.6.8 and 6.1.1.4'
Br Br -0.2901 2.4595 'International Tables Vol C Tables 4.2.6.8 and 6.1.1.4'
N N 0.0061 0.0033 'International Tables Vol C Tables 4.2.6.8 and 6.1.1.4'
Pb Pb -3.3944 10.1111 'International Tables Vol C Tables 4.2.6.8 and 6.1.1.4'
S S 0.1246 0.1234 'International Tables Vol C Tables 4.2.6.8 and 6.1.1.4'

loop_
_exptl_crystal_face_index_h
_exptl_crystal_face_index_k
_exptl_crystal_face_index_l
_exptl_crystal_face_perp_dist
4 8 -8 0.1854
-4 -8 8 0.0675
0 -4 -11 0.0871
-1 4 11 0.1026
5 10 5 0.1817
7 7 -8 0.1818
-7 -7 8 0.0682
-32 1 3 0.0121
31 -1 -4 0.1177
-24 4 -7 0.0923
29 -3 4 0.0792

loop_
_geom_angle_atom_site_label_1
_geom_angle_atom_site_label_2
_geom_angle_atom_site_label_3
_geom_angle
_geom_angle_site_symmetry_1
_geom_angle_site_symmetry_3
_geom_angle_publ_flag
Br2 Pb1 Br2 180.0 3_665 . ?
Br2 Pb1 Br3 88.241(11) 3_665 3_665 ?
Br2 Pb1 Br3 91.759(11) . 3_665 ?
Br2 Pb1 Br3 88.243(11) . . ?
Br2 Pb1 Br3 91.757(11) 3_665 . ?
Br3 Pb1 Br2 93.051(11) 4_565 3_665 ?
Br3 Pb1 Br2 86.949(11) 2_655 3_665 ?
Br3 Pb1 Br2 93.051(11) 2_655 . ?
Br3 Pb1 Br2 86.949(11) 4_565 . ?
Br3 Pb1 Br3 180.0 3_665 . ?
Br3 Pb1 Br3 180.000(13) 4_565 2_655 ?
Br3 Pb1 Br3 88.214(5) 2_655 . ?
Br3 Pb1 Br3 88.214(5) 4_565 3_665 ?
Br3 Pb1 Br3 91.786(5) 2_655 3_665 ?
Br3 Pb1 Br3 91.786(5) 4_565 . ?
Pb1 Br3 Pb1 143.758(14) 2_645 . ?
C1A S1A C4A 92.8(4) . . ?
C5A S2A C8A 93.0(4) . . ?
C2A C1A S1A 110.9(5) . . ?
C2A C1A C9A 131.7(6) . . ?
C9A C1A S1A 117.3(5) . . ?
C1A C2A C3A 111.7(6) . . ?
C4A C3A C2A 115.3(6) . . ?
C3A C4A S1A 109.2(5) . . ?
C3A C4A C5A 128.3(6) . . ?
C5A C4A S1A 122.5(5) . . ?
C4A C5A S2A 117.6(6) . . ?
C6A C5A S2A 114.3(6) . . ?
C6A C5A C4A 128.1(7) . . ?
C5A C6A C7A 111.3(8) . . ?
C6A C7A C8A 113.4(8) . . ?
C7A C8A S2A 108.1(6) . . ?
C1A C9A C10A 113.4(6) . . ?
C11A C10A C9A 113.8(7) . . ?
N1 C11A C10A 107.0(6) . . ?
C4B S1B C1B 93.3(4) . . ?
C8B S2B C5B 93.7(5) . . ?
C2B C1B S1B 108.5(6) . . ?
C2B C1B C9B 131.6(7) . . ?
C9B C1B S1B 120.0(6) . . ?
C1B C2B C3B 115.7(7) . . ?
C4B C3B C2B 113.2(7) . . ?
C3B C4B S1B 109.4(6) . . ?
C3B C4B C5B 128.7(7) . . ?
C5B C4B S1B 121.9(6) . . ?
C4B C5B S2B 117.8(7) . . ?
C6B C5B S2B 112.4(7) . . ?
C6B C5B C4B 129.8(8) . . ?
C5B C6B C7B 113.1(8) . . ?
C6B C7B C8B 111.4(8) . . ?
C7B C8B S2B 109.5(7) . . ?
C1B C9B C10B 111.4(8) . . ?
C11B C10B C9B 112.6(8) . . ?
C10B C11B N1 108.0(8) . . ?

loop_
_geom_bond_atom_site_label_1
_geom_bond_atom_site_label_2
_geom_bond_distance
_geom_bond_site_symmetry_2
_geom_bond_publ_flag
Pb1 Br2 2.9775(4) 3_665 ?
Pb1 Br2 2.9776(4) . ?
Pb1 Br3 2.9715(3) 2_655 ?
Pb1 Br3 2.9817(3) 3_665 ?
Pb1 Br3 2.9817(3) . ?
Pb1 Br3 2.9715(3) 4_565 ?
N1 C11A 1.435(10) . ?
N1 C11B 1.576(11) . ?
S1A C1A 1.725(7) . ?
S1A C4A 1.726(7) . ?
S2A C5A 1.719(7) . ?
S2A C8A 1.725(8) . ?
C1A C2A 1.357(7) . ?
C1A C9A 1.515(10) . ?
C2A C3A 1.421(8) . ?
C3A C4A 1.347(8) . ?
C4A C5A 1.487(11) . ?
C5A C6A 1.385(8) . ?
C6A C7A 1.399(8) . ?
C7A C8A 1.498(8) . ?
C9A C10A 1.531(11) . ?
C10A C11A 1.529(11) . ?
S1B C1B 1.731(7) . ?
S1B C4B 1.727(8) . ?
S2B C5B 1.732(8) . ?
S2B C8B 1.694(8) . ?
C1B C2B 1.360(8) . ?
C1B C9B 1.487(12) . ?
C2B C3B 1.384(8) . ?
C3B C4B 1.374(8) . ?
C4B C5B 1.457(12) . ?
C5B C6B 1.377(8) . ?
C6B C7B 1.411(9) . ?
C7B C8B 1.496(8) . ?
C9B C10B 1.534(13) . ?
C10B C11B 1.519(15) . ?

loop_
_exptl_oxdiff_crystal_face_indexfrac_h
_exptl_oxdiff_crystal_face_indexfrac_k
_exptl_oxdiff_crystal_face_indexfrac_l
_exptl_oxdiff_crystal_face_x
_exptl_oxdiff_crystal_face_y
_exptl_oxdiff_crystal_face_z
4.3600 7.6558 -8.1805 -0.4415 -0.0341 -0.8966
-4.2218 -7.9541 7.8515 0.4764 0.0369 0.8785
0.2636 -4.0950 -10.8199 0.6597 -0.0856 -0.7467
-0.6289 3.6349 11.0094 -0.6245 0.0810 0.7768
5.0117 9.5552 5.2286 -0.9847 0.1289 0.1174
7.3219 7.3835 -8.2312 -0.4210 0.0561 -0.9053
-7.2428 -7.1763 8.4497 0.3967 -0.0529 0.9164
-31.8919 0.8869 3.2809 -0.1201 -0.9203 0.3723
31.4470 -0.6546 -3.8673 0.1171 0.8980 -0.4241
-23.7065 3.8808 -6.8235 -0.1085 -0.8226 -0.5581
28.5203 -3.3731 4.4837 0.1228 0.9339 0.3357
